data_4307873
loop_
_publ_author_name
'Carole Duboc'
'Thida Phoeung'
'Samir Zein'
'Jacques P\'ecaut'
'Marie-No\"elle Collomb'
'Frank Neese'

_publ_section_title
;
Origin of the Zero-Field Splitting in Mononuclear Octahedral Dihalide
MnII Complexes: An Investigation by Multifrequency High-Field Electron
Paramagnetic Resonance and Density Functional Theory
;
_journal_name_full 'Inorganic Chemistry'
_journal_page_first 4905
_journal_page_last 4916
_journal_paper_doi 10.1021/ic062384l
_journal_volume 46
_journal_year 2007
_chemical_formula_sum 'C18 H18 Br2 Mn N4'
_chemical_formula_weight 505.12
_chemical_name_systematic
; 
 ? 
;
_space_group_IT_number 14
_symmetry_cell_setting monoclinic
_symmetry_space_group_name_Hall '-P 2yn'
_symmetry_space_group_name_H-M 'P 1 21/n 1'
_atom_sites_solution_hydrogens geom
_atom_sites_solution_primary direct
_atom_sites_solution_secondary difmap
_audit_creation_method SHELXL-97
_cell_angle_alpha 90.00
_cell_angle_beta 96.33(3)
_cell_angle_gamma 90.00
_cell_formula_units_Z 4
_cell_length_a 9.0109(18)
_cell_length_b 15.951(3)
_cell_length_c 13.459(3)
_cell_measurement_temperature 193(2)
_cell_volume 1922.7(7)
_computing_cell_refinement 'Bruker SMART'
_computing_data_collection 'Bruker SMART'
_computing_data_reduction 'Bruker SAINT'
_computing_molecular_graphics 'Bruker SHELXTL'
_computing_publication_material 'Bruker SHELXTL'
_computing_structure_refinement 'SHELXL-97 (Sheldrick, 1997)'
_computing_structure_solution 'SHELXS-97 (Sheldrick, 1990)'
_diffrn_ambient_temperature 193(2)
_diffrn_measured_fraction_theta_full 0.803
_diffrn_measured_fraction_theta_max 0.803
_diffrn_measurement_device_type 'CCD area detector'
_diffrn_measurement_method 'phi and omega scans'
_diffrn_radiation_monochromator graphite
_diffrn_radiation_source 'fine-focus sealed tube'
_diffrn_radiation_type MoK\a
_diffrn_radiation_wavelength 0.71073
_diffrn_reflns_av_R_equivalents 0.0179
_diffrn_reflns_av_sigmaI/netI 0.0295
_diffrn_reflns_limit_h_max 7
_diffrn_reflns_limit_h_min -11
_diffrn_reflns_limit_k_max 13
_diffrn_reflns_limit_k_min -21
_diffrn_reflns_limit_l_max 17
_diffrn_reflns_limit_l_min -14
_diffrn_reflns_number 7395
_diffrn_reflns_theta_full 28.74
_diffrn_reflns_theta_max 28.74
_diffrn_reflns_theta_min 1.99
_exptl_absorpt_coefficient_mu 4.851
_exptl_absorpt_correction_type none
_exptl_crystal_density_diffrn 1.745
_exptl_crystal_density_meas 0
_exptl_crystal_density_method 'not measured'
_exptl_crystal_F_000 996
_exptl_crystal_size_max 0.30
_exptl_crystal_size_mid 0.30
_exptl_crystal_size_min 0.20
_refine_diff_density_max 0.630
_refine_diff_density_min -1.390
_refine_diff_density_rms 0.111
_refine_ls_extinction_method none
_refine_ls_goodness_of_fit_ref 1.026
_refine_ls_hydrogen_treatment mixed
_refine_ls_matrix_type full
_refine_ls_number_parameters 298
_refine_ls_number_reflns 4003
_refine_ls_number_restraints 0
_refine_ls_restrained_S_all 1.026
_refine_ls_R_factor_all 0.0464
_refine_ls_R_factor_gt 0.0352
_refine_ls_shift/su_max 0.000
_refine_ls_shift/su_mean 0.000
_refine_ls_structure_factor_coef Fsqd
_refine_ls_weighting_details 'calc w=1/[\s^2^(Fo^2^)+(0.0607P)^2^+0.0000P] where P=(Fo^2^+2Fc^2^)/3'
_refine_ls_weighting_scheme calc
_refine_ls_wR_factor_gt 0.0844
_refine_ls_wR_factor_ref 0.0898
_reflns_number_gt 3295
_reflns_number_total 4003
_reflns_threshold_expression >2sigma(I)
_cod_data_source_file ic062384l-file003.cif
_cod_data_source_block struc
_cod_depositor_comments
;
The following automatic conversions were performed:
'_symmetry_cell_setting' value 'Monoclinic' changed to 'monoclinic'
according to '/home/saulius/struct/CIF-dictionaries/cif_core.dic'
dictionary named 'cif_core.dic' version 2.4.1 from 2010-06-29.

Automatic conversion script
Id: cif_fix_enum 1527 2010-12-29 10:47:43Z saulius 
;
_cod_original_cell_volume 1922.8(7)
_cod_database_code 4307873

loop_
_symmetry_equiv_pos_as_xyz
'x, y, z'
'-x+1/2, y+1/2, -z+1/2'
'-x, -y, -z'
'x-1/2, -y-1/2, z-1/2'

loop_
_atom_site_label
_atom_site_type_symbol
_atom_site_fract_x
_atom_site_fract_y
_atom_site_fract_z
_atom_site_U_iso_or_equiv
_atom_site_adp_type
_atom_site_occupancy
_atom_site_symmetry_multiplicity
_atom_site_calc_flag
_atom_site_refinement_flags
_atom_site_disorder_assembly
_atom_site_disorder_group
Mn1 Mn 1.01230(5) 0.12805(3) 0.24518(3) 0.01984(12) Uani 1 1 d . . .
N1 N 0.8323(3) 0.17735(15) 0.11655(17) 0.0209(5) Uani 1 1 d . . .
N2 N 0.7988(3) 0.05452(15) 0.25759(17) 0.0223(5) Uani 1 1 d . . .
N3 N 0.8840(3) 0.23531(15) 0.31598(18) 0.0234(6) Uani 1 1 d . . .
N4 N 1.1183(3) 0.23462(15) 0.16684(19) 0.0250(6) Uani 1 1 d . . .
C1 C 0.7385(4) 0.1028(2) 0.0880(2) 0.0256(7) Uani 1 1 d . . .
H1A H 0.795(4) 0.0662(19) 0.054(2) 0.019(8) Uiso 1 1 d . . .
H1B H 0.646(4) 0.1185(18) 0.041(2) 0.015(7) Uiso 1 1 d . . .
C2 C 0.6905(4) 0.06245(19) 0.1807(2) 0.0243(7) Uani 1 1 d . . .
C3 C 0.5470(4) 0.0341(2) 0.1868(3) 0.0326(8) Uani 1 1 d . . .
H3 H 0.476(4) 0.042(2) 0.136(2) 0.020(8) Uiso 1 1 d . . .
C4 C 0.5120(5) -0.0033(2) 0.2732(3) 0.0378(9) Uani 1 1 d . . .
H4 H 0.420(5) -0.023(3) 0.277(4) 0.061(14) Uiso 1 1 d . . .
C5 C 0.6226(4) -0.0137(2) 0.3516(2) 0.0307(8) Uani 1 1 d . . .
H5 H 0.598(5) -0.040(3) 0.414(4) 0.063(13) Uiso 1 1 d . . .
C6 C 0.7656(4) 0.01553(19) 0.3413(2) 0.0256(7) Uani 1 1 d . . .
H6 H 0.851(4) 0.013(2) 0.399(3) 0.032(9) Uiso 1 1 d . . .
C11 C 0.7418(4) 0.2475(2) 0.1492(2) 0.0286(7) Uani 1 1 d . . .
H11A H 0.642(4) 0.229(2) 0.134(3) 0.041(11) Uiso 1 1 d . . .
H11B H 0.758(4) 0.295(2) 0.113(3) 0.042(11) Uiso 1 1 d . . .
C12 C 0.7746(3) 0.27330(18) 0.2572(2) 0.0220(6) Uani 1 1 d . . .
C13 C 0.6896(4) 0.3375(2) 0.2936(3) 0.0305(7) Uani 1 1 d . . .
H13 H 0.608(5) 0.361(2) 0.251(3) 0.040(11) Uiso 1 1 d . . .
C14 C 0.7189(4) 0.3628(2) 0.3922(3) 0.0334(8) Uani 1 1 d . . .
H14 H 0.657(4) 0.407(3) 0.413(3) 0.047(12) Uiso 1 1 d . . .
C15 C 0.8313(4) 0.3236(2) 0.4524(3) 0.0319(8) Uani 1 1 d . . .
H15 H 0.855(4) 0.334(2) 0.518(3) 0.040(11) Uiso 1 1 d . . .
C16 C 0.9106(4) 0.2608(2) 0.4123(2) 0.0279(7) Uani 1 1 d . . .
H16 H 0.977(4) 0.234(2) 0.447(3) 0.025(9) Uiso 1 1 d . . .
C21 C 0.9205(4) 0.20345(19) 0.0354(2) 0.0252(7) Uani 1 1 d . . .
H21A H 0.857(4) 0.232(2) -0.024(3) 0.031(9) Uiso 1 1 d . . .
H21B H 0.965(3) 0.1508(19) 0.012(2) 0.017(8) Uiso 1 1 d . . .
C22 C 1.0487(3) 0.25803(18) 0.0775(2) 0.0226(6) Uani 1 1 d . . .
C23 C 1.0942(4) 0.32764(19) 0.0267(2) 0.0275(7) Uani 1 1 d . . .
H23 H 1.031(4) 0.347(2) -0.029(2) 0.020(8) Uiso 1 1 d . . .
C24 C 1.2130(4) 0.3750(2) 0.0696(3) 0.0328(8) Uani 1 1 d . . .
H24 H 1.251(4) 0.420(2) 0.035(3) 0.040(10) Uiso 1 1 d . . .
C25 C 1.2842(4) 0.3513(2) 0.1618(3) 0.0336(8) Uani 1 1 d . . .
H25 H 1.351(5) 0.383(2) 0.194(3) 0.046(12) Uiso 1 1 d . . .
C26 C 1.2341(4) 0.2808(2) 0.2070(3) 0.0303(7) Uani 1 1 d . . .
H26 H 1.276(4) 0.262(2) 0.264(3) 0.034(10) Uiso 1 1 d . . .
Br2 Br 1.12336(4) 0.01422(2) 0.13423(2) 0.02701(11) Uani 1 1 d . . .
Br1 Br 1.18285(4) 0.10301(2) 0.40910(2) 0.03241(11) Uani 1 1 d . . .

loop_
_atom_site_aniso_label
_atom_site_aniso_U_11
_atom_site_aniso_U_22
_atom_site_aniso_U_33
_atom_site_aniso_U_23
_atom_site_aniso_U_13
_atom_site_aniso_U_12
Mn1 0.0198(3) 0.0227(2) 0.0163(2) 0.00136(16) -0.00156(18) 0.00105(18)
N1 0.0207(15) 0.0238(12) 0.0175(11) 0.0025(9) -0.0007(10) -0.0010(10)
N2 0.0231(16) 0.0253(13) 0.0183(11) 0.0017(9) 0.0008(11) 0.0007(11)
N3 0.0247(16) 0.0236(12) 0.0216(12) -0.0010(10) 0.0011(11) 0.0016(11)
N4 0.0233(16) 0.0268(13) 0.0239(12) 0.0009(10) -0.0012(11) -0.0008(11)
C1 0.024(2) 0.0320(16) 0.0189(14) 0.0016(12) -0.0046(14) -0.0042(14)
C2 0.0230(19) 0.0269(16) 0.0223(14) 0.0027(12) -0.0012(13) 0.0001(13)
C3 0.023(2) 0.0413(19) 0.0315(17) 0.0088(14) -0.0046(16) -0.0048(15)
C4 0.026(2) 0.045(2) 0.043(2) 0.0096(16) 0.0053(18) -0.0083(17)
C5 0.029(2) 0.0367(17) 0.0265(15) 0.0073(13) 0.0037(15) -0.0039(15)
C6 0.027(2) 0.0285(16) 0.0209(14) 0.0009(12) 0.0004(14) -0.0010(14)
C11 0.026(2) 0.0315(17) 0.0269(15) 0.0047(13) -0.0019(15) 0.0079(15)
C12 0.0180(18) 0.0227(14) 0.0249(14) 0.0034(11) 0.0011(13) -0.0031(12)
C13 0.026(2) 0.0288(16) 0.0368(18) 0.0057(14) 0.0037(16) 0.0026(14)
C14 0.033(2) 0.0264(16) 0.0433(19) -0.0048(14) 0.0143(17) 0.0017(15)
C15 0.034(2) 0.0332(17) 0.0295(16) -0.0085(14) 0.0083(15) -0.0035(15)
C16 0.028(2) 0.0326(17) 0.0220(14) -0.0044(12) -0.0023(14) 0.0013(15)
C21 0.028(2) 0.0292(16) 0.0174(13) 0.0030(12) -0.0012(13) -0.0035(14)
C22 0.0201(18) 0.0242(14) 0.0228(14) -0.0005(11) -0.0009(13) 0.0040(12)
C23 0.029(2) 0.0260(15) 0.0284(15) 0.0037(12) 0.0048(14) 0.0027(14)
C24 0.033(2) 0.0261(16) 0.0400(19) 0.0018(14) 0.0090(17) -0.0053(15)
C25 0.025(2) 0.0323(18) 0.044(2) -0.0074(15) 0.0030(17) -0.0056(15)
C26 0.026(2) 0.0345(17) 0.0297(16) -0.0025(14) -0.0014(15) -0.0035(15)
Br2 0.0270(2) 0.03277(18) 0.02072(15) -0.00396(11) 0.00027(13) 0.00432(13)
Br1 0.0392(3) 0.03219(18) 0.02236(16) -0.00215(12) -0.01204(14) 0.00917(14)

loop_
_atom_type_symbol
_atom_type_description
_atom_type_scat_dispersion_real
_atom_type_scat_dispersion_imag
_atom_type_scat_source
C C 0.0033 0.0016 'International Tables Vol C Tables 4.2.6.8 and 6.1.1.4'
H H 0.0000 0.0000 'International Tables Vol C Tables 4.2.6.8 and 6.1.1.4'
N N 0.0061 0.0033 'International Tables Vol C Tables 4.2.6.8 and 6.1.1.4'
Mn Mn 0.3368 0.7283 'International Tables Vol C Tables 4.2.6.8 and 6.1.1.4'
Br Br -0.2901 2.4595 'International Tables Vol C Tables 4.2.6.8 and 6.1.1.4'

loop_
_geom_angle_atom_site_label_1
_geom_angle_atom_site_label_2
_geom_angle_atom_site_label_3
_geom_angle
_geom_angle_site_symmetry_1
_geom_angle_site_symmetry_3
_geom_angle_publ_flag
N4 Mn1 N2 145.49(10) . . ?
N4 Mn1 N3 83.84(9) . . ?
N2 Mn1 N3 83.50(9) . . ?
N4 Mn1 N1 72.61(9) . . ?
N2 Mn1 N1 73.07(9) . . ?
N3 Mn1 N1 74.01(9) . . ?
N4 Mn1 Br1 105.81(7) . . ?
N2 Mn1 Br1 106.65(7) . . ?
N3 Mn1 Br1 92.27(7) . . ?
N1 Mn1 Br1 166.26(6) . . ?
N4 Mn1 Br2 92.74(7) . . ?
N2 Mn1 Br2 93.66(6) . . ?
N3 Mn1 Br2 169.02(7) . . ?
N1 Mn1 Br2 95.01(6) . . ?
Br1 Mn1 Br2 98.71(2) . . ?
C21 N1 C11 111.4(2) . . ?
C21 N1 C1 111.8(2) . . ?
C11 N1 C1 111.5(3) . . ?
C21 N1 Mn1 104.59(19) . . ?
C11 N1 Mn1 112.87(18) . . ?
C1 N1 Mn1 104.33(18) . . ?
C2 N2 C6 118.4(3) . . ?
C2 N2 Mn1 116.21(19) . . ?
C6 N2 Mn1 124.5(2) . . ?
C12 N3 C16 118.1(3) . . ?
C12 N3 Mn1 117.23(19) . . ?
C16 N3 Mn1 124.7(2) . . ?
C26 N4 C22 118.2(3) . . ?
C26 N4 Mn1 125.0(2) . . ?
C22 N4 Mn1 116.4(2) . . ?
N1 C1 C2 109.5(2) . . ?
N2 C2 C3 121.8(3) . . ?
N2 C2 C1 115.2(3) . . ?
C3 C2 C1 123.0(3) . . ?
C4 C3 C2 119.7(3) . . ?
C3 C4 C5 119.1(3) . . ?
C4 C5 C6 118.8(3) . . ?
N2 C6 C5 122.1(3) . . ?
N1 C11 C12 115.9(3) . . ?
N3 C12 C13 121.4(3) . . ?
N3 C12 C11 120.0(3) . . ?
C13 C12 C11 118.7(3) . . ?
C14 C13 C12 119.7(3) . . ?
C15 C14 C13 118.8(3) . . ?
C14 C15 C16 118.8(3) . . ?
N3 C16 C15 123.3(3) . . ?
N1 C21 C22 109.8(2) . . ?
N4 C22 C23 121.8(3) . . ?
N4 C22 C21 115.9(3) . . ?
C23 C22 C21 122.2(3) . . ?
C24 C23 C22 119.2(3) . . ?
C23 C24 C25 119.0(3) . . ?
C26 C25 C24 118.4(3) . . ?
N4 C26 C25 123.3(3) . . ?

loop_
_geom_bond_atom_site_label_1
_geom_bond_atom_site_label_2
_geom_bond_distance
_geom_bond_site_symmetry_2
_geom_bond_publ_flag
Mn1 N4 2.266(3) . ?
Mn1 N2 2.275(3) . ?
Mn1 N3 2.327(2) . ?
Mn1 N1 2.372(3) . ?
Mn1 Br1 2.5771(10) . ?
Mn1 Br2 2.6187(7) . ?
N1 C21 1.479(4) . ?
N1 C11 1.480(4) . ?
N1 C1 1.484(4) . ?
N2 C2 1.348(4) . ?
N2 C6 1.350(4) . ?
N3 C12 1.339(4) . ?
N3 C16 1.355(4) . ?
N4 C26 1.341(4) . ?
N4 C22 1.347(4) . ?
C1 C2 1.509(4) . ?
C2 C3 1.381(5) . ?
C3 C4 1.375(5) . ?
C4 C5 1.379(5) . ?
C5 C6 1.391(5) . ?
C11 C12 1.508(4) . ?
C12 C13 1.400(4) . ?
C13 C14 1.385(5) . ?
C14 C15 1.375(5) . ?
C15 C16 1.375(5) . ?
C21 C22 1.506(4) . ?
C22 C23 1.389(4) . ?
C23 C24 1.384(5) . ?
C24 C25 1.386(5) . ?
C25 C26 1.379(5) . ?
